data_7044288
loop_
_publ_author_name
'Yu, Qiong'
'Cheng, Guangbin'
'Ju, Xuehai'
'Lu, Chunxu'
'Lin, Qiuhan'
'Yang, Hongwei'

_publ_section_title
;
 An interesting 1,4,2,5-dioxadiazine-furazan system: structural
 modification by incorporating versatile functionalities
;
_journal_name_full 'Dalton Trans.'
_journal_paper_doi 10.1039/C7DT02098H
_journal_year 2017
_chemical_formula_moiety '2(H4 N O), C6 N10 O8'
_chemical_formula_sum 'C6 H8 N12 O10'
_chemical_formula_weight 408.24
_chemical_name_systematic
; 
 ? 
;
_space_group_IT_number 14
_symmetry_cell_setting monoclinic
_symmetry_space_group_name_Hall '-P 2ybc'
_symmetry_space_group_name_H-M 'P 1 21/c 1'
_atom_sites_solution_hydrogens geom
_atom_sites_solution_primary direct
_atom_sites_solution_secondary difmap
_audit_creation_method SHELXL-97
_audit_update_record
;
2016-06-15 deposited with the CCDC.
2017-09-19 downloaded from the CCDC.
;
_cell_angle_alpha 90.00
_cell_angle_beta 113.668(5)
_cell_angle_gamma 90.00
_cell_formula_units_Z 2
_cell_length_a 12.4278(18)
_cell_length_b 4.1913(5)
_cell_length_c 14.8650(19)
_cell_measurement_reflns_used 760
_cell_measurement_temperature 172(2)
_cell_measurement_theta_max 24.76
_cell_measurement_theta_min 3.63
_cell_volume 709.17(16)
_computing_structure_refinement 'SHELXL-97 (Sheldrick, 2008)'
_computing_structure_solution 'SHELXS-97 (Sheldrick, 2008)'
_diffrn_ambient_temperature 172(2)
_diffrn_measured_fraction_theta_full 0.983
_diffrn_measured_fraction_theta_max 0.983
_diffrn_measurement_device_type 'PHOTON100 CMOS detector'
_diffrn_measurement_method 'omega scan'
_diffrn_radiation_monochromator 'TRIUMPH curved crystal monochromator'
_diffrn_radiation_source 'fine-focus sealed tube'
_diffrn_radiation_type MoK\a
_diffrn_radiation_wavelength 0.71073
_diffrn_reflns_av_R_equivalents 0.0575
_diffrn_reflns_av_sigmaI/netI 0.0592
_diffrn_reflns_limit_h_max 14
_diffrn_reflns_limit_h_min -14
_diffrn_reflns_limit_k_max 4
_diffrn_reflns_limit_k_min -5
_diffrn_reflns_limit_l_max 17
_diffrn_reflns_limit_l_min -17
_diffrn_reflns_number 3767
_diffrn_reflns_theta_full 25.36
_diffrn_reflns_theta_max 25.36
_diffrn_reflns_theta_min 3.58
_exptl_absorpt_coefficient_mu 0.179
_exptl_absorpt_correction_T_max 0.7452
_exptl_absorpt_correction_T_min 0.6899
_exptl_absorpt_correction_type multi-scan
_exptl_absorpt_process_details 'SADABS (Bruker, 2012)'
_exptl_crystal_density_diffrn 1.912
_exptl_crystal_density_method 'not measured'
_exptl_crystal_description block
_exptl_crystal_F_000 416
_exptl_crystal_size_max 0.17
_exptl_crystal_size_mid 0.11
_exptl_crystal_size_min 0.09
_refine_diff_density_max 0.245
_refine_diff_density_min -0.263
_refine_diff_density_rms 0.059
_refine_ls_extinction_method none
_refine_ls_goodness_of_fit_ref 1.046
_refine_ls_hydrogen_treatment mixed
_refine_ls_matrix_type full
_refine_ls_number_parameters 138
_refine_ls_number_reflns 1268
_refine_ls_number_restraints 10
_refine_ls_restrained_S_all 1.045
_refine_ls_R_factor_all 0.0782
_refine_ls_R_factor_gt 0.0398
_refine_ls_shift/su_max 0.000
_refine_ls_shift/su_mean 0.000
_refine_ls_structure_factor_coef Fsqd
_refine_ls_weighting_details 'calc w=1/[\s^2^(Fo^2^)+(0.0283P)^2^+0.3064P] where P=(Fo^2^+2Fc^2^)/3'
_refine_ls_weighting_scheme calc
_refine_ls_wR_factor_gt 0.0743
_refine_ls_wR_factor_ref 0.0849
_reflns_number_gt 862
_reflns_number_total 1268
_reflns_threshold_expression >2sigma(I)
_cod_data_source_file c7dt02098h2.cif
_cod_data_source_block 1_CCDC2
_cod_depositor_comments
;
The following automatic conversions were performed:

'_symmetry_cell_setting' value 'Monoclinic' changed to 'monoclinic'
according to
/home/data/users/saulius/crontab/automatic-downloads/rss-feeds/RSC/lib/dictionaries/cif_core.dic
dictionary named 'cif_core.dic' version 2.4.2 from 2011-04-26.

Automatic conversion script
Id: cif_fix_values 4973 2017-02-22 13:04:09Z antanas 
;
_cod_original_sg_symbol_Hall '-P 2ybc  '
_cod_original_sg_symbol_H-M 'P2(1)/c  '
_cod_database_code 7044288

loop_
_symmetry_equiv_pos_as_xyz
'x, y, z'
'-x, y+1/2, -z+1/2'
'-x, -y, -z'
'x, -y-1/2, z-1/2'

loop_
_atom_site_label
_atom_site_type_symbol
_atom_site_fract_x
_atom_site_fract_y
_atom_site_fract_z
_atom_site_U_iso_or_equiv
_atom_site_adp_type
_atom_site_occupancy
_atom_site_symmetry_multiplicity
_atom_site_calc_flag
_atom_site_refinement_flags
C1 C 0.0646(2) 1.0356(6) 0.09244(19) 0.0181(6) Uani 1 1 d .
C2 C 0.2283(2) 0.9474(6) 0.27008(18) 0.0156(6) Uani 1 1 d .
C3 C 0.1252(2) 1.0915(6) 0.19753(18) 0.0166(6) Uani 1 1 d .
N1 N 0.10803(18) 0.8494(5) 0.04856(15) 0.0233(5) Uani 1 1 d .
N2 N 0.24309(18) 1.0633(5) 0.35650(15) 0.0212(5) Uani 1 1 d .
N3 N 0.08041(17) 1.2947(5) 0.23986(15) 0.0208(5) Uani 1 1 d .
N4 N 0.29398(17) 0.7280(5) 0.24428(14) 0.0164(5) Uani 1 1 d .
N5 N 0.38466(17) 0.6037(5) 0.31816(15) 0.0180(5) Uani 1 1 d .
N6 N 0.34839(17) 0.6193(5) 0.06311(14) 0.0183(5) Uani 1 1 d D
H6B H 0.3345(17) 0.598(5) -0.0038(12) 0.022 Uiso 1 1 d D
H6C H 0.2865(15) 0.735(4) 0.0688(14) 0.022 Uiso 1 1 d D
H6D H 0.4207(15) 0.711(4) 0.0996(14) 0.022 Uiso 1 1 d D
O1 O -0.0481(3) 1.1464(10) 0.0557(3) 0.0203(12) Uiso 0.50 1 d P
O2 O 0.0281(4) 0.7544(10) -0.0519(3) 0.0193(11) Uiso 0.50 1 d P
O3 O 0.15094(15) 1.2819(4) 0.33754(13) 0.0245(5) Uani 1 1 d .
O4 O 0.41508(15) 0.6725(5) 0.40557(12) 0.0286(5) Uani 1 1 d .
O5 O 0.44152(14) 0.3931(4) 0.29240(12) 0.0192(4) Uani 1 1 d .
O6 O 0.34493(17) 0.3077(4) 0.09814(13) 0.0264(5) Uani 1 1 d D
H6A H 0.371(2) 0.334(7) 0.1602(13) 0.032 Uiso 1 1 d D

loop_
_atom_site_aniso_label
_atom_site_aniso_U_11
_atom_site_aniso_U_22
_atom_site_aniso_U_33
_atom_site_aniso_U_23
_atom_site_aniso_U_13
_atom_site_aniso_U_12
C1 0.0105(13) 0.0188(14) 0.0254(15) 0.0040(12) 0.0076(12) 0.0031(11)
C2 0.0169(14) 0.0161(13) 0.0156(14) 0.0023(11) 0.0084(11) -0.0037(11)
C3 0.0171(14) 0.0148(13) 0.0198(14) 0.0032(12) 0.0095(12) -0.0013(11)
N1 0.0167(12) 0.0340(14) 0.0136(11) 0.0008(11) 0.0003(9) 0.0024(10)
N2 0.0199(12) 0.0231(12) 0.0219(13) -0.0003(10) 0.0097(10) 0.0041(10)
N3 0.0190(12) 0.0217(13) 0.0208(12) 0.0013(10) 0.0070(10) -0.0016(10)
N4 0.0149(11) 0.0183(12) 0.0136(11) -0.0001(9) 0.0031(9) 0.0021(9)
N5 0.0164(12) 0.0200(12) 0.0168(12) 0.0001(10) 0.0059(10) -0.0008(10)
N6 0.0172(12) 0.0199(13) 0.0164(12) -0.0004(10) 0.0053(10) -0.0010(10)
O3 0.0265(11) 0.0247(11) 0.0232(11) -0.0040(8) 0.0111(9) 0.0039(9)
O4 0.0281(11) 0.0427(12) 0.0100(10) -0.0035(9) 0.0025(8) 0.0073(9)
O5 0.0174(10) 0.0203(10) 0.0195(10) 0.0002(8) 0.0068(8) 0.0063(8)
O6 0.0406(12) 0.0189(11) 0.0198(10) 0.0009(9) 0.0122(10) 0.0004(9)

loop_
_atom_type_symbol
_atom_type_description
_atom_type_scat_dispersion_real
_atom_type_scat_dispersion_imag
_atom_type_scat_source
C C 0.0033 0.0016 'International Tables Vol C Tables 4.2.6.8 and 6.1.1.4'
H H 0.0000 0.0000 'International Tables Vol C Tables 4.2.6.8 and 6.1.1.4'
N N 0.0061 0.0033 'International Tables Vol C Tables 4.2.6.8 and 6.1.1.4'
O O 0.0106 0.0060 'International Tables Vol C Tables 4.2.6.8 and 6.1.1.4'

loop_
_geom_angle_atom_site_label_1
_geom_angle_atom_site_label_2
_geom_angle_atom_site_label_3
_geom_angle
_geom_angle_site_symmetry_1
_geom_angle_site_symmetry_3
N1 C1 O1 125.7(3) . .
N1 C1 O2 128.3(3) . 3_575
O1 C1 O2 20.9(2) . 3_575
N1 C1 C3 120.5(2) . .
O1 C1 C3 112.4(3) . .
O2 C1 C3 110.4(3) 3_575 .
N2 C2 N4 130.6(2) . .
N2 C2 C3 108.1(2) . .
N4 C2 C3 121.3(2) . .
N3 C3 C2 109.7(2) . .
N3 C3 C1 118.9(2) . .
C2 C3 C1 131.3(2) . .
C1 N1 O1 114.0(2) . 3_575
C1 N1 O2 115.6(2) . .
O1 N1 O2 19.7(2) 3_575 .
C2 N2 O3 105.20(19) . .
C3 N3 O3 105.71(19) . .
N5 N4 C2 115.61(19) . .
O4 N5 O5 120.2(2) . .
O4 N5 N4 125.5(2) . .
O5 N5 N4 114.26(19) . .
O6 N6 H6B 106.4(12) . .
O6 N6 H6C 107.1(12) . .
H6B N6 H6C 109.5(14) . .
O6 N6 H6D 109.5(12) . .
H6B N6 H6D 112.4(15) . .
H6C N6 H6D 111.7(15) . .
O2 O1 C1 81.4(8) 3_575 .
O2 O1 N1 86.2(8) 3_575 3_575
C1 O1 N1 116.4(3) . 3_575
O1 O2 C1 77.6(8) 3_575 3_575
O1 O2 N1 74.1(8) 3_575 .
C1 O2 N1 112.0(3) 3_575 .
N3 O3 N2 111.32(17) . .
N6 O6 H6A 102.8(19) . .

loop_
_geom_bond_atom_site_label_1
_geom_bond_atom_site_label_2
_geom_bond_distance
_geom_bond_site_symmetry_2
C1 N1 1.269(3) .
C1 O1 1.364(4) .
C1 O2 1.381(4) 3_575
C1 C3 1.455(3) .
C2 N2 1.316(3) .
C2 N4 1.382(3) .
C2 C3 1.436(3) .
C3 N3 1.309(3) .
N1 O1 1.424(4) 3_575
N1 O2 1.478(4) .
N2 O3 1.404(3) .
N3 O3 1.363(3) .
N4 N5 1.324(3) .
N5 O4 1.233(2) .
N5 O5 1.282(2) .
N6 O6 1.413(3) .
N6 H6B 0.942(15) .
N6 H6C 0.940(15) .
N6 H6D 0.927(16) .
O1 O2 0.499(5) 3_575
O1 N1 1.424(4) 3_575
O2 O1 0.499(5) 3_575
O2 C1 1.381(4) 3_575
O6 H6A 0.853(17) .
